data_2228335
loop_
_publ_author_name
'Oshchapovsky, Igor'
'Pavlyuk, Volodymyr'
'F\"assler, Thomas F.'
'Hlukhyy, Viktor'

_publ_section_title
;
 TbNb~6~Sn~6~: the first ternary compound from the rare
 earth--niobium--tin system
;
_journal_coeditor_code HB5709
_journal_issue 12
_journal_name_full 'Acta Crystallographica Section E'
_journal_page_first i82
_journal_paper_doi 10.1107/S1600536810045964
_journal_volume 66
_journal_year 2010
_chemical_formula_iupac 'Tb Nb6 Sn6'
_chemical_formula_moiety 'Nb6 Sn6 Tb'
_chemical_formula_sum 'Nb6 Sn6 Tb'
_chemical_formula_weight 1428.52
_chemical_name_systematic
;
terbium hexaniobium hexatin
;
_space_group_IT_number 191
_symmetry_cell_setting hexagonal
_symmetry_space_group_name_Hall '-P 6 2'
_symmetry_space_group_name_H-M 'P 6/m m m'
_atom_sites_solution_primary direct
_atom_sites_solution_secondary difmap
_audit_creation_method SHELXL-97
_cell_angle_alpha 90.00
_cell_angle_beta 90.00
_cell_angle_gamma 120.00
_cell_formula_units_Z 1
_cell_length_a 5.76500(10)
_cell_length_b 5.76500(10)
_cell_length_c 9.5387(4)
_cell_measurement_reflns_used 181
_cell_measurement_temperature 293(2)
_cell_measurement_theta_max 29.98
_cell_measurement_theta_min 4.08
_cell_volume 274.548(13)
_computing_cell_refinement 'CrysAlis CCD (Oxford Diffraction, 2008)'
_computing_data_collection 'CrysAlis CCD (Oxford Diffraction, 2008)'
_computing_data_reduction 'CrysAlis RED (Oxford Diffraction, 2008)'
_computing_molecular_graphics 'DIAMOND (Brandenburg, 2006)'
_computing_publication_material 'publCIF (Westrip, 2010)'
_computing_structure_refinement 'SHELXL97 (Sheldrick, 2008)'
_computing_structure_solution 'SHELXS97 (Sheldrick, 2008)'
_diffrn_ambient_temperature 293(2)
_diffrn_detector_area_resol_mean 16.0238
_diffrn_measured_fraction_theta_full 0.995
_diffrn_measured_fraction_theta_max 0.995
_diffrn_measurement_device 'Oxford Diffraction Xcalibur3 diffractometer with CCD detector'
_diffrn_measurement_method '\w and \p scans'
_diffrn_radiation_monochromator graphite
_diffrn_radiation_source 'Enhance (Mo) X-ray Source'
_diffrn_radiation_type MoK\a
_diffrn_radiation_wavelength 0.71073
_diffrn_reflns_av_R_equivalents 0.0273
_diffrn_reflns_av_sigmaI/netI 0.0110
_diffrn_reflns_limit_h_max 7
_diffrn_reflns_limit_h_min -8
_diffrn_reflns_limit_k_max 8
_diffrn_reflns_limit_k_min -5
_diffrn_reflns_limit_l_max 13
_diffrn_reflns_limit_l_min -13
_diffrn_reflns_number 2493
_diffrn_reflns_theta_full 29.98
_diffrn_reflns_theta_max 29.98
_diffrn_reflns_theta_min 4.08
_exptl_absorpt_coefficient_mu 25.657
_exptl_absorpt_correction_T_max 1.0000
_exptl_absorpt_correction_T_min 0.59168
_exptl_absorpt_correction_type multi-scan
_exptl_absorpt_process_details '(CrysAlis RED, Oxford Diffraction, 2008)'
_exptl_crystal_colour 'metallic gray'
_exptl_crystal_density_diffrn 8.640
_exptl_crystal_density_method 'not measured'
_exptl_crystal_description 'hexagonal plate'
_exptl_crystal_F_000 611
_exptl_crystal_size_max 0.05
_exptl_crystal_size_mid 0.02
_exptl_crystal_size_min 0.004
_refine_diff_density_max 1.676
_refine_diff_density_min -2.354
_refine_ls_extinction_coef 0.0333(12)
_refine_ls_extinction_expression Fc^*^=kFc[1+0.001xFc^2^\l^3^/sin(2\q)]^-1/4^
_refine_ls_extinction_method 'SHELXL97 (Sheldrick, 2008)'
_refine_ls_goodness_of_fit_ref 1.292
_refine_ls_matrix_type full
_refine_ls_number_parameters 15
_refine_ls_number_reflns 208
_refine_ls_number_restraints 0
_refine_ls_restrained_S_all 1.292
_refine_ls_R_factor_all 0.0192
_refine_ls_R_factor_gt 0.0174
_refine_ls_shift/su_max 0.000
_refine_ls_shift/su_mean 0.000
_refine_ls_structure_factor_coef Fsqd
_refine_ls_weighting_details 'calc w=1/[\s^2^(Fo^2^)+(0.0113P)^2^+2.3749P] where P=(Fo^2^+2Fc^2^)/3'
_refine_ls_weighting_scheme calc
_refine_ls_wR_factor_gt 0.0372
_refine_ls_wR_factor_ref 0.0375
_reflns_number_gt 181
_reflns_number_total 208
_reflns_threshold_expression I>2sigma(I)
_cod_data_source_file hb5709.cif
_cod_data_source_block I
_cod_database_code 2228335
_cod_database_fobs_code 2228335

loop_
_symmetry_equiv_pos_as_xyz
'x, y, z'
'-y, x-y, z'
'-x+y, -x, z'
'-x, -y, z'
'y, -x+y, z'
'x-y, x, z'
'y, x, -z'
'x-y, -y, -z'
'-x, -x+y, -z'
'-y, -x, -z'
'-x+y, y, -z'
'x, x-y, -z'
'-x, -y, -z'
'y, -x+y, -z'
'x-y, x, -z'
'x, y, -z'
'-y, x-y, -z'
'-x+y, -x, -z'
'-y, -x, z'
'-x+y, y, z'
'x, x-y, z'
'y, x, z'
'x-y, -y, z'
'-x, -x+y, z'

loop_
_atom_site_type_symbol
_atom_site_label
_atom_site_fract_x
_atom_site_fract_y
_atom_site_fract_z
_atom_site_U_iso_or_equiv
_atom_site_adp_type
_atom_site_calc_flag
_atom_site_refinement_flags
_atom_site_occupancy
_atom_site_disorder_assembly
_atom_site_disorder_group
Tb Tb1 0.0000 0.0000 0.0000 0.0101(3) Uani d S 1 . .
Sn Sn2 0.3333 0.6667 0.5000 0.0074(2) Uani d S 1 . .
Sn Sn3 0.3333 0.6667 0.0000 0.0066(2) Uani d S 1 . .
Sn Sn4 0.0000 0.0000 0.33003(11) 0.0091(2) Uani d S 1 . .
Nb Nb5 0.0000 0.5000 0.24932(6) 0.0053(2) Uani d S 1 . .

loop_
_atom_site_aniso_label
_atom_site_aniso_U_11
_atom_site_aniso_U_22
_atom_site_aniso_U_33
_atom_site_aniso_U_12
_atom_site_aniso_U_13
_atom_site_aniso_U_23
Tb1 0.0082(3) 0.0082(3) 0.0140(5) 0.00408(16) 0.000 0.000
Sn2 0.0084(3) 0.0084(3) 0.0054(4) 0.00421(14) 0.000 0.000
Sn3 0.0070(3) 0.0070(3) 0.0058(4) 0.00349(14) 0.000 0.000
Sn4 0.0063(3) 0.0063(3) 0.0148(5) 0.00314(15) 0.000 0.000
Nb5 0.0047(3) 0.0050(3) 0.0060(3) 0.00235(17) 0.000 0.000

loop_
_atom_type_symbol
_atom_type_description
_atom_type_scat_dispersion_real
_atom_type_scat_dispersion_imag
_atom_type_scat_source
Zn Zn 0.2839 1.4301 'International Tables Vol C Tables 4.2.6.8 and 6.1.1.4'
Sn Sn -0.6537 1.4246 'International Tables Vol C Tables 4.2.6.8 and 6.1.1.4'
Tb Tb -0.1723 4.1537 'International Tables Vol C Tables 4.2.6.8 and 6.1.1.4'
Nb Nb -2.0727 0.6215 'International Tables Vol C Tables 4.2.6.8 and 6.1.1.4'

loop_
_geom_angle_atom_site_label_1
_geom_angle_atom_site_label_2
_geom_angle_atom_site_label_3
_geom_angle_site_symmetry_1
_geom_angle_site_symmetry_3
_geom_angle
_geom_angle_publ_flag
Sn4 Tb1 Sn4 . 13 180.0 ?
Sn4 Tb1 Sn3 . 13_665 90.0 ?
Sn4 Tb1 Sn3 13 13_665 90.0 ?
Sn4 Tb1 Sn3 . 1_445 90.0 ?
Sn4 Tb1 Sn3 13 1_445 90.0 ?
Sn3 Tb1 Sn3 13_665 1_445 180.0 ?
Sn4 Tb1 Sn3 . 13 90.0 ?
Sn4 Tb1 Sn3 13 13 90.0 ?
Sn3 Tb1 Sn3 13_665 13 120.0 ?
Sn3 Tb1 Sn3 1_445 13 60.0 ?
Sn4 Tb1 Sn3 . . 90.0 ?
Sn4 Tb1 Sn3 13 . 90.0 ?
Sn3 Tb1 Sn3 13_665 . 60.0 ?
Sn3 Tb1 Sn3 1_445 . 120.0 ?
Sn3 Tb1 Sn3 13 . 180.0 ?
Sn4 Tb1 Sn3 . 13_565 90.0 ?
Sn4 Tb1 Sn3 13 13_565 90.0 ?
Sn3 Tb1 Sn3 13_665 13_565 120.0 ?
Sn3 Tb1 Sn3 1_445 13_565 60.0 ?
Sn3 Tb1 Sn3 13 13_565 120.0 ?
Sn3 Tb1 Sn3 . 13_565 60.0 ?
Sn4 Tb1 Sn3 . 1_545 90.0 ?
Sn4 Tb1 Sn3 13 1_545 90.0 ?
Sn3 Tb1 Sn3 13_665 1_545 60.0 ?
Sn3 Tb1 Sn3 1_445 1_545 120.0 ?
Sn3 Tb1 Sn3 13 1_545 60.0 ?
Sn3 Tb1 Sn3 . 1_545 120.0 ?
Sn3 Tb1 Sn3 13_565 1_545 180.0 ?
Nb5 Sn2 Nb5 . 15_666 146.807(6) ?
Nb5 Sn2 Nb5 . 13_566 110.325(14) ?
Nb5 Sn2 Nb5 15_666 13_566 59.302(11) ?
Nb5 Sn2 Nb5 . 3_565 59.302(11) ?
Nb5 Sn2 Nb5 15_666 3_565 110.325(14) ?
Nb5 Sn2 Nb5 13_566 3_565 146.808(6) ?
Nb5 Sn2 Nb5 . 2_665 59.302(11) ?
Nb5 Sn2 Nb5 15_666 2_665 146.808(6) ?
Nb5 Sn2 Nb5 13_566 2_665 146.808(6) ?
Nb5 Sn2 Nb5 3_565 2_665 59.302(11) ?
Nb5 Sn2 Nb5 . 14_556 146.807(6) ?
Nb5 Sn2 Nb5 15_666 14_556 59.302(11) ?
Nb5 Sn2 Nb5 13_566 14_556 59.302(11) ?
Nb5 Sn2 Nb5 3_565 14_556 146.808(6) ?
Nb5 Sn2 Nb5 2_665 14_556 110.325(14) ?
Nb5 Sn3 Nb5 3_565 13_565 146.683(6) ?
Nb5 Sn3 Nb5 3_565 15_665 110.033(14) ?
Nb5 Sn3 Nb5 13_565 15_665 59.541(11) ?
Nb5 Sn3 Nb5 3_565 14 146.683(6) ?
Nb5 Sn3 Nb5 13_565 14 59.541(12) ?
Nb5 Sn3 Nb5 15_665 14 59.541(11) ?
Nb5 Sn3 Nb5 3_565 2_665 59.541(11) ?
Nb5 Sn3 Nb5 13_565 2_665 146.683(6) ?
Nb5 Sn3 Nb5 15_665 2_665 146.683(6) ?
Nb5 Sn3 Nb5 14 2_665 110.033(14) ?
Nb5 Sn3 Nb5 3_565 . 59.541(12) ?
Nb5 Sn3 Nb5 13_565 . 110.033(14) ?
Nb5 Sn3 Nb5 15_665 . 146.683(6) ?
Nb5 Sn3 Nb5 14 . 146.683(6) ?
Nb5 Sn3 Nb5 2_665 . 59.541(11) ?
Nb5 Sn3 Tb1 3_565 1_565 73.341(3) ?
Nb5 Sn3 Tb1 13_565 1_565 73.341(3) ?
Nb5 Sn3 Tb1 15_665 1_565 73.341(3) ?
Nb5 Sn3 Tb1 14 1_565 124.984(7) ?
Nb5 Sn3 Tb1 2_665 1_565 124.984(7) ?
Nb5 Sn3 Tb1 . 1_565 73.341(3) ?
Nb5 Sn3 Tb1 3_565 1_665 73.341(3) ?
Nb5 Sn3 Tb1 13_565 1_665 124.984(7) ?
Nb5 Sn3 Tb1 15_665 1_665 73.341(3) ?
Nb5 Sn3 Tb1 14 1_665 73.341(3) ?
Nb5 Sn3 Tb1 2_665 1_665 73.341(3) ?
Nb5 Sn3 Tb1 . 1_665 124.983(7) ?
Tb1 Sn3 Tb1 1_565 1_665 120.0 ?
Nb5 Sn3 Tb1 3_565 . 124.984(7) ?
Nb5 Sn3 Tb1 13_565 . 73.341(3) ?
Nb5 Sn3 Tb1 15_665 . 124.983(7) ?
Nb5 Sn3 Tb1 14 . 73.341(3) ?
Nb5 Sn3 Tb1 2_665 . 73.341(3) ?
Nb5 Sn3 Tb1 . . 73.341(3) ?
Tb1 Sn3 Tb1 1_565 . 120.0 ?
Tb1 Sn3 Tb1 1_665 . 120.0 ?
Nb5 Sn4 Nb5 . 2 113.586(17) ?
Nb5 Sn4 Nb5 . 2_665 57.772(6) ?
Nb5 Sn4 Nb5 2 2_665 150.09(4) ?
Nb5 Sn4 Nb5 . 3_455 57.772(6) ?
Nb5 Sn4 Nb5 2 3_455 57.772(6) ?
Nb5 Sn4 Nb5 2_665 3_455 113.586(17) ?
Nb5 Sn4 Nb5 . 1_545 150.09(4) ?
Nb5 Sn4 Nb5 2 1_545 57.772(6) ?
Nb5 Sn4 Nb5 2_665 1_545 113.586(17) ?
Nb5 Sn4 Nb5 3_455 1_545 113.586(17) ?
Nb5 Sn4 Nb5 . 3 113.586(17) ?
Nb5 Sn4 Nb5 2 3 113.586(17) ?
Nb5 Sn4 Nb5 2_665 3 57.772(6) ?
Nb5 Sn4 Nb5 3_455 3 150.09(4) ?
Nb5 Sn4 Nb5 1_545 3 57.772(6) ?
Nb5 Sn4 Tb1 . . 75.05(2) ?
Nb5 Sn4 Tb1 2 . 75.05(2) ?
Nb5 Sn4 Tb1 2_665 . 75.05(2) ?
Nb5 Sn4 Tb1 3_455 . 75.05(2) ?
Nb5 Sn4 Tb1 1_545 . 75.05(2) ?
Nb5 Sn4 Tb1 3 . 75.05(2) ?
Nb5 Sn4 Sn4 . 13_556 104.95(2) ?
Nb5 Sn4 Sn4 2 13_556 104.95(2) ?
Nb5 Sn4 Sn4 2_665 13_556 104.95(2) ?
Nb5 Sn4 Sn4 3_455 13_556 104.95(2) ?
Nb5 Sn4 Sn4 1_545 13_556 104.95(2) ?
Nb5 Sn4 Sn4 3 13_556 104.95(2) ?
Tb1 Sn4 Sn4 . 13_556 180.0 ?
Nb5 Nb5 Nb5 3_565 3_455 180.0 ?
Nb5 Nb5 Nb5 3_565 2_665 60.0 ?
Nb5 Nb5 Nb5 3_455 2_665 120.0 ?
Nb5 Nb5 Nb5 3_565 2_565 120.0 ?
Nb5 Nb5 Nb5 3_455 2_565 60.0 ?
Nb5 Nb5 Nb5 2_665 2_565 180.0 ?
Nb5 Nb5 Sn3 3_565 . 60.229(6) ?
Nb5 Nb5 Sn3 3_455 . 119.770(6) ?
Nb5 Nb5 Sn3 2_665 . 60.229(6) ?
Nb5 Nb5 Sn3 2_565 . 119.770(6) ?
Nb5 Nb5 Sn3 3_565 13_565 119.770(6) ?
Nb5 Nb5 Sn3 3_455 13_565 60.229(6) ?
Nb5 Nb5 Sn3 2_665 13_565 119.771(6) ?
Nb5 Nb5 Sn3 2_565 13_565 60.229(6) ?
Sn3 Nb5 Sn3 . 13_565 69.967(14) ?
Nb5 Nb5 Sn2 3_565 . 60.349(6) ?
Nb5 Nb5 Sn2 3_455 . 119.652(6) ?
Nb5 Nb5 Sn2 2_665 . 60.349(6) ?
Nb5 Nb5 Sn2 2_565 . 119.652(6) ?
Sn3 Nb5 Sn2 13_565 . 179.854(14) ?
Nb5 Nb5 Sn2 3_565 13_566 119.651(6) ?
Nb5 Nb5 Sn2 3_455 13_566 60.349(6) ?
Nb5 Nb5 Sn2 2_665 13_566 119.652(6) ?
Nb5 Nb5 Sn2 2_565 13_566 60.349(6) ?
Sn3 Nb5 Sn2 . 13_566 179.855(14) ?
Sn3 Nb5 Sn2 13_565 13_566 110.179(2) ?
Sn2 Nb5 Sn2 . 13_566 69.676(14) ?
Nb5 Nb5 Sn4 3_565 . 118.886(3) ?
Nb5 Nb5 Sn4 3_455 . 61.114(3) ?
Nb5 Nb5 Sn4 2_665 . 61.114(3) ?
Nb5 Nb5 Sn4 2_565 . 118.886(3) ?
Sn3 Nb5 Sn4 . . 102.205(16) ?
Sn3 Nb5 Sn4 13_565 . 102.205(17) ?
Sn2 Nb5 Sn4 . . 77.773(17) ?
Sn2 Nb5 Sn4 13_566 . 77.773(17) ?
Nb5 Nb5 Sn4 3_565 1_565 61.114(3) ?
Nb5 Nb5 Sn4 3_455 1_565 118.886(3) ?
Nb5 Nb5 Sn4 2_665 1_565 118.886(3) ?
Nb5 Nb5 Sn4 2_565 1_565 61.114(3) ?
Sn3 Nb5 Sn4 . 1_565 102.205(17) ?
Sn3 Nb5 Sn4 13_565 1_565 102.205(16) ?
Sn2 Nb5 Sn4 . 1_565 77.773(17) ?
Sn2 Nb5 Sn4 13_566 1_565 77.772(17) ?
Sn4 Nb5 Sn4 . 1_565 150.09(4) ?

loop_
_geom_bond_atom_site_label_1
_geom_bond_atom_site_label_2
_geom_bond_site_symmetry_2
_geom_bond_distance
_geom_bond_publ_flag
Tb1 Sn4 . 3.1481(10) ?
Tb1 Sn4 13 3.1481(10) ?
Tb1 Sn3 13_665 3.3284 ?
Tb1 Sn3 1_445 3.3284 ?
Tb1 Sn3 13 3.3284 ?
Tb1 Sn3 . 3.3284 ?
Tb1 Sn3 13_565 3.3285 ?
Tb1 Sn3 1_545 3.3285 ?
Sn2 Nb5 . 2.9133(5) ?
Sn2 Nb5 15_666 2.9133(5) ?
Sn2 Nb5 13_566 2.9133(5) ?
Sn2 Nb5 3_565 2.9133(5) ?
Sn2 Nb5 2_665 2.9133(5) ?
Sn2 Nb5 14_556 2.9133(5) ?
Sn3 Nb5 3_565 2.9027(5) ?
Sn3 Nb5 13_565 2.9027(5) ?
Sn3 Nb5 15_665 2.9027(5) ?
Sn3 Nb5 14 2.9027(5) ?
Sn3 Nb5 2_665 2.9027(5) ?
Sn3 Nb5 . 2.9027(5) ?
Sn3 Tb1 1_565 3.3284 ?
Sn3 Tb1 1_665 3.3284 ?
Sn4 Nb5 . 2.9835(3) ?
Sn4 Nb5 2 2.9835(3) ?
Sn4 Nb5 2_665 2.9835(3) ?
Sn4 Nb5 3_455 2.9835(3) ?
Sn4 Nb5 1_545 2.9835(3) ?
Sn4 Nb5 3 2.9835(3) ?
Sn4 Sn4 13_556 3.243(2) ?
Nb5 Nb5 3_565 2.8825 ?
Nb5 Nb5 3_455 2.8825 ?
Nb5 Nb5 2_665 2.8825 ?
Nb5 Nb5 2_565 2.8825 ?
Nb5 Sn3 13_565 2.9027(5) ?
Nb5 Sn2 13_566 2.9133(5) ?
Nb5 Sn4 1_565 2.9835(3) ?
